data_1566788
loop_
_publ_author_name
'Ringstr\"om, Rasmus'
'Edhborg, Fredrik'
'Schroeder, Zachary W.'
'Chen, Lan'
'Ferguson, Michael J.'
'Tykwinski, Rik R.'
'Albinsson, Bo'

_publ_section_title
;
 Molecular rotational conformation controls the rate of singlet fission
 and triplet decay in pentacene dimers
;
_journal_name_full 'Chemical Science'
_journal_paper_doi 10.1039/D1SC06285A
_journal_year 2022
_chemical_formula_moiety 'C104 H122 Si4, 2(C H2 Cl2)'
_chemical_formula_sum 'C106 H126 Cl4 Si4'
_chemical_formula_weight 1654.22
_chemical_name_common PD2
_chemical_name_systematic
'[{2,5-bis[(tripropan-2-ylsilyl)ethynyl]benzene-1,4-diyl}bis(ethyne-2,1-diylpenta-cene-13,6-diylethyne-2,1-diyl)]bis[tris(2-methylpropyl)silane]?2CH2Cl2'
_space_group_crystal_system monoclinic
_space_group_IT_number 14
_space_group_name_Hall '-P 2ybc'
_space_group_name_H-M_alt 'P 1 21/c 1'
_atom_sites_solution_hydrogens geom
_atom_sites_solution_primary dual
_audit_creation_method SHELXL-2018/3
_audit_update_record
;
2021-07-27 deposited with the CCDC.	2022-04-12 downloaded from the CCDC.
;
_cell_angle_alpha 90
_cell_angle_beta 90.028(4)
_cell_angle_gamma 90
_cell_formula_units_Z 2
_cell_length_a 8.3982(6)
_cell_length_b 34.669(2)
_cell_length_c 16.6828(9)
_cell_measurement_reflns_used 9605
_cell_measurement_temperature 173(2)
_cell_measurement_theta_max 72.13
_cell_measurement_theta_min 2.94
_cell_volume 4857.3(5)
_computing_cell_refinement 'Bruker SAINT'
_computing_data_collection 'Bruker APEX2'
_computing_data_reduction 'Bruker SAINT'
_computing_molecular_graphics 'Bruker SHELXTL'
_computing_publication_material 'Bruker SHELXTL'
_computing_structure_refinement 'SHELXL-2018/3 (Sheldrick, 2018)'
_computing_structure_solution 'SHELXT-2014/5 (Sheldrick, 2015)'
_diffrn_ambient_temperature 173(2)
_diffrn_measured_fraction_theta_full 0.986
_diffrn_measured_fraction_theta_max 0.981
_diffrn_measurement_device_type 'Bruker APEX-II CCD'
_diffrn_measurement_method '\f and \w scans'
_diffrn_radiation_type CuK\a
_diffrn_radiation_wavelength 1.54178
_diffrn_reflns_av_R_equivalents 0.0830
_diffrn_reflns_av_unetI/netI 0.0600
_diffrn_reflns_Laue_measured_fraction_full 0.986
_diffrn_reflns_Laue_measured_fraction_max 0.981
_diffrn_reflns_limit_h_max 10
_diffrn_reflns_limit_h_min -10
_diffrn_reflns_limit_k_max 42
_diffrn_reflns_limit_k_min -40
_diffrn_reflns_limit_l_max 20
_diffrn_reflns_limit_l_min -20
_diffrn_reflns_number 56514
_diffrn_reflns_point_group_measured_fraction_full 0.986
_diffrn_reflns_point_group_measured_fraction_max 0.981
_diffrn_reflns_theta_full 67.679
_diffrn_reflns_theta_max 72.274
_diffrn_reflns_theta_min 2.549
_exptl_absorpt_coefficient_mu 1.913
_exptl_absorpt_correction_T_max 1.0000
_exptl_absorpt_correction_T_min 0.6515
_exptl_absorpt_correction_type numerical
_exptl_absorpt_process_details
; 
 SADABS 2016/2: Krause, L., Herbst-Irmer, R., Sheldrick G.M. & Stalke D., 
 J. Appl. Cryst. 48 (2015) 3-10 
;
_exptl_crystal_colour green
_exptl_crystal_density_diffrn 1.131
_exptl_crystal_description block
_exptl_crystal_F_000 1772
_exptl_crystal_recrystallization_method 'Re-crystallisation from solvent: CH3CN/CH2Cl2'
_exptl_crystal_size_max 0.234
_exptl_crystal_size_mid 0.156
_exptl_crystal_size_min 0.076
_refine_diff_density_max 0.345
_refine_diff_density_min -0.630
_refine_diff_density_rms 0.065
_refine_ls_extinction_coef 0.00067(15)
_refine_ls_extinction_expression Fc^*^=kFc[1+0.001xFc^2^\l^3^/sin(2\q)]^-1/4^
_refine_ls_extinction_method 'SHELXL-2018/3 (Sheldrick 2018)'
_refine_ls_goodness_of_fit_ref 1.059
_refine_ls_hydrogen_treatment constr
_refine_ls_matrix_type full
_refine_ls_number_parameters 571
_refine_ls_number_reflns 9420
_refine_ls_number_restraints 70
_refine_ls_restrained_S_all 1.061
_refine_ls_R_factor_all 0.1106
_refine_ls_R_factor_gt 0.0753
_refine_ls_shift/su_max 0.010
_refine_ls_shift/su_mean 0.000
_refine_ls_structure_factor_coef Fsqd
_refine_ls_weighting_details 'w=1/[\s^2^(Fo^2^)+(0.1149P)^2^+2.7273P] where P=(Fo^2^+2Fc^2^)/3'
_refine_ls_weighting_scheme calc
_refine_ls_wR_factor_gt 0.2036
_refine_ls_wR_factor_ref 0.2281
_reflns_Friedel_coverage 0.000
_reflns_number_gt 6287
_reflns_number_total 9420
_reflns_threshold_expression 'I > 2\s(I)'
_cod_data_source_file d1sc06285a2.cif
_cod_data_source_block rrt2045
_cod_original_sg_symbol_H-M 'P 21/c'
_cod_database_code 1566788
_shelx_shelxl_version_number 2018/3
_shelx_space_group_comment
; 
The symmetry employed for this shelxl refinement is uniquely defined 
by the following loop, which should always be used as a source of 
symmetry information in preference to the above space-group names. 
They are only intended as comments. 
;
_shelx_estimated_absorpt_t_min 0.663
_shelx_estimated_absorpt_t_max 0.868

loop_
_space_group_symop_operation_xyz
'x, y, z'
'-x, y+1/2, -z+1/2'
'-x, -y, -z'
'x, -y-1/2, z-1/2'

loop_
_atom_site_label
_atom_site_type_symbol
_atom_site_fract_x
_atom_site_fract_y
_atom_site_fract_z
_atom_site_U_iso_or_equiv
_atom_site_adp_type
_atom_site_occupancy
_atom_site_site_symmetry_order
_atom_site_calc_flag
_atom_site_refinement_flags_posn
_atom_site_refinement_flags_adp
_atom_site_refinement_flags_occupancy
_atom_site_disorder_assembly
_atom_site_disorder_group
Si1 Si 0.40625(14) 0.44034(3) 0.82673(5) 0.0505(3) Uani 1 1 d D . . . .
Si2 Si 0.85393(11) 0.22857(3) 0.02397(5) 0.0402(2) Uani 1 1 d . . . . .
C1 C 0.4313(5) 0.45615(9) 0.72186(18) 0.0466(8) Uani 1 1 d . . . . .
C2 C 0.4527(4) 0.46884(9) 0.65592(16) 0.0399(7) Uani 1 1 d . . . . .
C3 C 0.4763(4) 0.48464(8) 0.57733(15) 0.0370(7) Uani 1 1 d . . . . .
C4 C 0.5195(4) 0.46097(9) 0.51374(16) 0.0390(7) Uani 1 1 d . . . . .
H4 H 0.533813 0.434167 0.523098 0.047 Uiso 1 1 calc R U . . .
C5 C 0.5425(4) 0.47541(8) 0.43665(15) 0.0354(6) Uani 1 1 d . . . . .
C6 C 0.5876(4) 0.44955(9) 0.37334(16) 0.0380(7) Uani 1 1 d . . . . .
C7 C 0.6221(4) 0.42682(8) 0.32318(16) 0.0376(7) Uani 1 1 d . . . . .
C8 C 0.7690(4) 0.30247(9) 0.11283(16) 0.0386(7) Uani 1 1 d . . . . .
C9 C 0.8065(4) 0.27474(9) 0.07307(17) 0.0417(7) Uani 1 1 d . . . . .
C11 C 0.2904(6) 0.39435(12) 0.8290(2) 0.0688(12) Uani 1 1 d . . . . .
H11 H 0.265888 0.389066 0.886625 0.083 Uiso 1 1 calc R U . . .
C12 C 0.3816(9) 0.35987(16) 0.7986(4) 0.130(3) Uani 1 1 d . . . . .
H12A H 0.484365 0.358278 0.826243 0.156 Uiso 1 1 calc R U . . .
H12B H 0.320253 0.336348 0.808883 0.156 Uiso 1 1 calc R U . . .
H12C H 0.399504 0.362583 0.740800 0.156 Uiso 1 1 calc R U . . .
C13 C 0.1330(8) 0.3966(2) 0.7863(4) 0.125(2) Uani 1 1 d . . . . .
H13A H 0.073219 0.418984 0.805890 0.150 Uiso 1 1 calc R U . . .
H13B H 0.151142 0.399276 0.728541 0.150 Uiso 1 1 calc R U . . .
H13C H 0.071891 0.373041 0.796625 0.150 Uiso 1 1 calc R U . . .
C14A C 0.6177(9) 0.4302(3) 0.8617(4) 0.073(2) Uani 0.724(11) 1 d D . P A 1
H14A H 0.662979 0.410548 0.824224 0.087 Uiso 0.724(11) 1 calc R U P A 1
C15A C 0.7237(13) 0.4667(3) 0.8544(7) 0.111(4) Uani 0.724(11) 1 d D . P A 1
H15A H 0.715307 0.477167 0.800012 0.167 Uiso 0.724(11) 1 calc R U P A 1
H15B H 0.687949 0.486128 0.893094 0.167 Uiso 0.724(11) 1 calc R U P A 1
H15C H 0.834710 0.459843 0.865562 0.167 Uiso 0.724(11) 1 calc R U P A 1
C16A C 0.6282(18) 0.4131(5) 0.9462(6) 0.144(6) Uani 0.724(11) 1 d D . P A 1
H16A H 0.560573 0.390161 0.949484 0.215 Uiso 0.724(11) 1 calc R U P A 1
H16B H 0.738786 0.406016 0.957772 0.215 Uiso 0.724(11) 1 calc R U P A 1
H16C H 0.592024 0.432301 0.985304 0.215 Uiso 0.724(11) 1 calc R U P A 1
C14B C 0.584(2) 0.4459(8) 0.8893(10) 0.080(7) Uani 0.276(11) 1 d D . P A 2
H14B H 0.586581 0.474031 0.902242 0.096 Uiso 0.276(11) 1 calc R U P A 2
C15B C 0.739(4) 0.4387(12) 0.8468(18) 0.145(16) Uani 0.276(11) 1 d D . P A 2
H15D H 0.737644 0.451866 0.794895 0.217 Uiso 0.276(11) 1 calc R U P A 2
H15E H 0.826646 0.448512 0.879450 0.217 Uiso 0.276(11) 1 calc R U P A 2
H15F H 0.752240 0.410880 0.838408 0.217 Uiso 0.276(11) 1 calc R U P A 2
C16B C 0.576(4) 0.4263(10) 0.9708(13) 0.101(9) Uani 0.276(11) 1 d D . P A 2
H16D H 0.472594 0.431868 0.995878 0.151 Uiso 0.276(11) 1 calc R U P A 2
H16E H 0.587131 0.398325 0.963990 0.151 Uiso 0.276(11) 1 calc R U P A 2
H16F H 0.661537 0.435958 1.005033 0.151 Uiso 0.276(11) 1 calc R U P A 2
C17A C 0.3180(12) 0.4808(2) 0.8864(4) 0.071(2) Uani 0.724(11) 1 d D . P A 1
H17A H 0.411366 0.496432 0.904588 0.086 Uiso 0.724(11) 1 calc R U P A 1
C18A C 0.235(3) 0.4682(9) 0.9635(9) 0.107(5) Uani 0.724(11) 1 d D . P A 1
H18A H 0.304509 0.450346 0.992933 0.161 Uiso 0.724(11) 1 calc R U P A 1
H18B H 0.213616 0.490873 0.996828 0.161 Uiso 0.724(11) 1 calc R U P A 1
H18C H 0.134955 0.455273 0.950326 0.161 Uiso 0.724(11) 1 calc R U P A 1
C19A C 0.2170(13) 0.5085(3) 0.8381(5) 0.101(4) Uani 0.724(11) 1 d D . P A 1
H19A H 0.274147 0.515851 0.789285 0.151 Uiso 0.724(11) 1 calc R U P A 1
H19B H 0.116365 0.495970 0.823687 0.151 Uiso 0.724(11) 1 calc R U P A 1
H19C H 0.195026 0.531570 0.870188 0.151 Uiso 0.724(11) 1 calc R U P A 1
C17B C 0.248(2) 0.4771(4) 0.8590(10) 0.070(6) Uani 0.276(11) 1 d D . P A 2
H17B H 0.157430 0.477430 0.819827 0.084 Uiso 0.276(11) 1 calc R U P A 2
C18B C 0.187(9) 0.467(3) 0.943(2) 0.14(3) Uani 0.276(11) 1 d D . P A 2
H18D H 0.135310 0.442099 0.941807 0.205 Uiso 0.276(11) 1 calc R U P A 2
H18E H 0.276301 0.467042 0.980280 0.205 Uiso 0.276(11) 1 calc R U P A 2
H18F H 0.109550 0.487034 0.959513 0.205 Uiso 0.276(11) 1 calc R U P A 2
C19B C 0.327(4) 0.5172(5) 0.8630(14) 0.098(8) Uani 0.276(11) 1 d D . P A 2
H19D H 0.367755 0.524175 0.809845 0.148 Uiso 0.276(11) 1 calc R U P A 2
H19E H 0.249250 0.536430 0.880489 0.148 Uiso 0.276(11) 1 calc R U P A 2
H19F H 0.416000 0.516439 0.901255 0.148 Uiso 0.276(11) 1 calc R U P A 2
C20 C 0.6629(4) 0.39731(8) 0.26615(15) 0.0353(6) Uani 1 1 d . . . . .
C21 C 0.8108(4) 0.37819(8) 0.27324(15) 0.0369(7) Uani 1 1 d . . . . .
C22 C 0.9275(4) 0.38957(9) 0.32917(16) 0.0419(7) Uani 1 1 d . . . . .
H22 H 0.906057 0.411051 0.362837 0.050 Uiso 1 1 calc R U . . .
C23 C 1.0720(4) 0.37074(9) 0.33710(17) 0.0410(7) Uani 1 1 d . . . . .
C24 C 1.1903(5) 0.38253(10) 0.39374(19) 0.0510(9) Uani 1 1 d . . . . .
H24 H 1.169719 0.403737 0.428294 0.061 Uiso 1 1 calc R U . . .
C25 C 1.3314(5) 0.36373(11) 0.3985(2) 0.0551(9) Uani 1 1 d . . . . .
H25 H 1.408842 0.372031 0.436306 0.066 Uiso 1 1 calc R U . . .
C26 C 1.3653(5) 0.33183(11) 0.3481(2) 0.0536(9) Uani 1 1 d . . . . .
H26 H 1.465177 0.319102 0.352161 0.064 Uiso 1 1 calc R U . . .
C27 C 1.2564(4) 0.31945(10) 0.29429(19) 0.0471(8) Uani 1 1 d . . . . .
H27 H 1.280881 0.297959 0.261200 0.056 Uiso 1 1 calc R U . . .
C28 C 1.1052(4) 0.33798(9) 0.28604(16) 0.0404(7) Uani 1 1 d . . . . .
C29 C 0.9919(4) 0.32660(8) 0.23033(16) 0.0380(7) Uani 1 1 d . . . . .
H29 H 1.014014 0.305059 0.196931 0.046 Uiso 1 1 calc R U . . .
C30 C 0.8453(4) 0.34587(8) 0.22153(15) 0.0357(7) Uani 1 1 d . . . . .
C31 C 0.7325(4) 0.33481(8) 0.16262(15) 0.0354(7) Uani 1 1 d . . . . .
C32 C 0.5859(4) 0.35469(8) 0.15418(15) 0.0347(6) Uani 1 1 d . . . . .
C33 C 0.4705(4) 0.34349(9) 0.09713(15) 0.0377(7) Uani 1 1 d . . . . .
H33 H 0.493359 0.322646 0.062011 0.045 Uiso 1 1 calc R U . . .
C34 C 0.3252(4) 0.36197(9) 0.09095(16) 0.0382(7) Uani 1 1 d . . . . .
C35 C 0.2053(4) 0.35005(10) 0.03441(17) 0.0447(8) Uani 1 1 d . . . . .
H35 H 0.226382 0.329247 -0.001081 0.054 Uiso 1 1 calc R U . . .
C36 C 0.0627(5) 0.36821(10) 0.03137(19) 0.0496(8) Uani 1 1 d . . . . .
H36 H -0.015288 0.359893 -0.006114 0.060 Uiso 1 1 calc R U . . .
C37 C 0.0279(4) 0.39961(10) 0.08362(19) 0.0497(8) Uani 1 1 d . . . . .
H37 H -0.073307 0.411779 0.080832 0.060 Uiso 1 1 calc R U . . .
C38 C 0.1367(4) 0.41230(10) 0.13695(18) 0.0468(8) Uani 1 1 d . . . . .
H38 H 0.111840 0.433550 0.170664 0.056 Uiso 1 1 calc R U . . .
C39 C 0.2898(4) 0.39399(9) 0.14332(16) 0.0388(7) Uani 1 1 d . . . . .
C40 C 0.4022(4) 0.40543(9) 0.19901(16) 0.0404(7) Uani 1 1 d . . . . .
H40 H 0.378911 0.426657 0.233045 0.048 Uiso 1 1 calc R U . . .
C41 C 0.5502(4) 0.38667(8) 0.20703(15) 0.0356(7) Uani 1 1 d . . . . .
C42 C 0.7484(4) 0.22760(9) -0.07529(18) 0.0451(8) Uani 1 1 d . . . . .
H42A H 0.809728 0.210608 -0.111630 0.054 Uiso 1 1 calc R U . . .
H42B H 0.643225 0.215355 -0.067007 0.054 Uiso 1 1 calc R U . . .
C43 C 0.7209(5) 0.26633(10) -0.1191(2) 0.0553(9) Uani 1 1 d . . . . .
H43 H 0.662233 0.283800 -0.081624 0.066 Uiso 1 1 calc R U . . .
C44 C 0.6182(6) 0.26084(12) -0.1933(2) 0.0711(12) Uani 1 1 d . . . . .
H44A H 0.518001 0.248304 -0.178207 0.085 Uiso 1 1 calc R U . . .
H44B H 0.595491 0.286012 -0.217427 0.085 Uiso 1 1 calc R U . . .
H44C H 0.674935 0.244650 -0.232050 0.085 Uiso 1 1 calc R U . . .
C45 C 0.8782(7) 0.28581(14) -0.1404(3) 0.0848(15) Uani 1 1 d . . . . .
H45A H 0.942389 0.289062 -0.091816 0.102 Uiso 1 1 calc R U . . .
H45B H 0.936350 0.269762 -0.178904 0.102 Uiso 1 1 calc R U . . .
H45C H 0.856906 0.311124 -0.164281 0.102 Uiso 1 1 calc R U . . .
C46 C 0.7749(4) 0.19173(10) 0.09687(17) 0.0470(8) Uani 1 1 d . . . . .
H46A H 0.806257 0.200170 0.151326 0.056 Uiso 1 1 calc R U . . .
H46B H 0.657174 0.192892 0.094444 0.056 Uiso 1 1 calc R U . . .
C47 C 0.8228(5) 0.14943(10) 0.08843(19) 0.0502(8) Uani 1 1 d . . . . .
H47 H 0.941610 0.147754 0.090173 0.060 Uiso 1 1 calc R U . . .
C48 C 0.7557(7) 0.12550(13) 0.1571(2) 0.0813(15) Uani 1 1 d . . . . .
H48A H 0.792576 0.136141 0.208263 0.098 Uiso 1 1 calc R U . . .
H48B H 0.639108 0.126182 0.155262 0.098 Uiso 1 1 calc R U . . .
H48C H 0.792278 0.098768 0.151959 0.098 Uiso 1 1 calc R U . . .
C49 C 0.7668(6) 0.13328(11) 0.0098(2) 0.0736(13) Uani 1 1 d . . . . .
H49A H 0.810238 0.148773 -0.034212 0.088 Uiso 1 1 calc R U . . .
H49B H 0.803357 0.106563 0.004455 0.088 Uiso 1 1 calc R U . . .
H49C H 0.650187 0.133976 0.007758 0.088 Uiso 1 1 calc R U . . .
C50 C 1.0742(4) 0.22431(10) 0.0081(2) 0.0510(8) Uani 1 1 d . . . . .
H50A H 1.098330 0.196672 -0.000504 0.061 Uiso 1 1 calc R U . . .
H50B H 1.099966 0.237886 -0.042430 0.061 Uiso 1 1 calc R U . . .
C51 C 1.1899(5) 0.23928(11) 0.0728(2) 0.0604(10) Uani 1 1 d . . . . .
H51 H 1.161831 0.266820 0.083688 0.072 Uiso 1 1 calc R U . . .
C52 C 1.3608(6) 0.23858(14) 0.0405(4) 0.0869(15) Uani 1 1 d . . . . .
H52A H 1.365543 0.252877 -0.010140 0.104 Uiso 1 1 calc R U . . .
H52B H 1.432483 0.250599 0.079565 0.104 Uiso 1 1 calc R U . . .
H52C H 1.393705 0.211816 0.031337 0.104 Uiso 1 1 calc R U . . .
C53 C 1.1755(7) 0.21774(16) 0.1506(3) 0.0955(18) Uani 1 1 d . . . . .
H53A H 1.064964 0.218823 0.169333 0.115 Uiso 1 1 calc R U . . .
H53B H 1.206598 0.190780 0.142490 0.115 Uiso 1 1 calc R U . . .
H53C H 1.245376 0.229564 0.190719 0.115 Uiso 1 1 calc R U . . .
Cl1S Cl 0.0455(3) 0.45104(5) 0.56464(10) 0.1284(7) Uani 1 1 d . . . . .
Cl2S Cl -0.1298(2) 0.50893(6) 0.65221(12) 0.1331(6) Uani 1 1 d . . . . .
C1S C 0.0503(7) 0.49197(17) 0.6221(4) 0.1011(18) Uani 1 1 d . . . . .
H1SA H 0.115602 0.486731 0.670274 0.121 Uiso 1 1 calc R U . . .
H1SB H 0.104614 0.512501 0.591172 0.121 Uiso 1 1 calc R U . . .

loop_
_atom_site_aniso_label
_atom_site_aniso_U_11
_atom_site_aniso_U_22
_atom_site_aniso_U_33
_atom_site_aniso_U_23
_atom_site_aniso_U_13
_atom_site_aniso_U_12
Si1 0.0761(7) 0.0470(6) 0.0284(4) 0.0052(4) 0.0059(4) -0.0012(5)
Si2 0.0485(5) 0.0368(5) 0.0354(4) -0.0104(3) 0.0029(3) 0.0024(4)
C1 0.065(2) 0.0400(18) 0.0345(15) -0.0011(13) 0.0055(14) 0.0069(16)
C2 0.056(2) 0.0338(16) 0.0297(14) -0.0012(12) 0.0048(12) 0.0040(14)
C3 0.052(2) 0.0323(16) 0.0264(12) -0.0034(11) 0.0041(11) 0.0005(13)
C4 0.055(2) 0.0326(16) 0.0297(13) -0.0013(11) 0.0056(12) 0.0029(13)
C5 0.0470(19) 0.0320(15) 0.0273(13) -0.0039(11) 0.0045(11) 0.0030(13)
C6 0.0501(19) 0.0356(16) 0.0283(13) 0.0009(12) 0.0020(11) 0.0002(13)
C7 0.052(2) 0.0325(15) 0.0286(13) -0.0005(11) 0.0029(12) -0.0007(13)
C8 0.0462(19) 0.0385(17) 0.0310(13) -0.0057(12) 0.0010(11) 0.0010(14)
C9 0.047(2) 0.0399(17) 0.0380(15) -0.0074(13) -0.0007(12) 0.0020(14)
C11 0.101(4) 0.057(3) 0.049(2) 0.0082(17) 0.017(2) -0.011(2)
C12 0.186(8) 0.061(3) 0.142(5) -0.022(3) 0.041(5) -0.009(4)
C13 0.109(6) 0.139(6) 0.128(5) 0.017(4) -0.014(4) -0.061(5)
C14A 0.080(5) 0.108(6) 0.031(3) 0.003(3) 0.000(3) 0.007(4)
C15A 0.072(6) 0.162(9) 0.100(6) -0.002(7) -0.008(4) -0.025(6)
C16A 0.120(11) 0.252(16) 0.059(6) 0.059(8) -0.005(5) 0.048(9)
C14B 0.094(14) 0.111(18) 0.035(9) 0.016(9) -0.005(8) -0.021(12)
C15B 0.13(2) 0.22(4) 0.080(16) 0.03(2) 0.034(15) 0.04(3)
C16B 0.09(2) 0.16(2) 0.050(12) 0.040(14) -0.010(9) 0.015(16)
C17A 0.121(7) 0.064(4) 0.029(3) -0.005(3) 0.016(3) 0.008(4)
C18A 0.174(12) 0.094(8) 0.054(7) -0.002(7) 0.054(9) 0.008(7)
C19A 0.131(9) 0.096(7) 0.076(5) 0.013(5) 0.036(5) 0.054(6)
C17B 0.137(18) 0.060(9) 0.012(7) -0.002(6) 0.010(7) 0.025(9)
C18B 0.26(7) 0.10(2) 0.051(18) -0.012(19) 0.08(3) 0.00(3)
C19B 0.16(3) 0.055(9) 0.078(14) 0.000(9) 0.040(15) 0.025(11)
C20 0.0506(19) 0.0302(15) 0.0252(12) -0.0034(11) 0.0068(11) -0.0016(13)
C21 0.0512(19) 0.0322(15) 0.0273(13) -0.0026(11) 0.0046(11) -0.0005(13)
C22 0.058(2) 0.0360(17) 0.0317(14) -0.0078(12) 0.0021(13) -0.0005(14)
C23 0.051(2) 0.0393(17) 0.0330(14) 0.0006(12) 0.0017(12) -0.0045(14)
C24 0.064(3) 0.046(2) 0.0434(17) -0.0061(14) -0.0052(15) -0.0053(17)
C25 0.058(3) 0.056(2) 0.0511(19) 0.0041(16) -0.0128(16) -0.0054(18)
C26 0.055(2) 0.051(2) 0.0543(19) 0.0120(16) -0.0044(16) 0.0013(17)
C27 0.054(2) 0.0420(18) 0.0452(17) 0.0048(14) 0.0010(14) 0.0031(15)
C28 0.052(2) 0.0377(17) 0.0318(14) 0.0052(12) 0.0004(12) -0.0006(14)
C29 0.052(2) 0.0297(15) 0.0325(13) -0.0029(11) 0.0047(12) 0.0010(13)
C30 0.0490(19) 0.0319(15) 0.0263(12) -0.0005(11) 0.0046(11) 0.0017(13)
C31 0.0497(19) 0.0299(15) 0.0267(12) -0.0035(11) 0.0073(11) -0.0014(13)
C32 0.0492(19) 0.0298(15) 0.0251(12) -0.0020(10) 0.0062(11) 0.0013(12)
C33 0.052(2) 0.0317(15) 0.0292(13) -0.0041(11) 0.0046(12) -0.0007(13)
C34 0.0493(19) 0.0357(16) 0.0295(13) 0.0048(11) 0.0045(12) -0.0014(13)
C35 0.059(2) 0.0404(18) 0.0347(14) 0.0025(12) -0.0013(13) -0.0008(15)
C36 0.056(2) 0.054(2) 0.0395(16) 0.0074(14) -0.0045(14) -0.0040(17)
C37 0.050(2) 0.054(2) 0.0450(17) 0.0110(15) 0.0005(14) 0.0077(16)
C38 0.057(2) 0.0422(18) 0.0409(16) 0.0059(14) 0.0046(14) 0.0066(16)
C39 0.053(2) 0.0348(16) 0.0289(13) 0.0043(11) 0.0058(12) 0.0013(14)
C40 0.056(2) 0.0326(16) 0.0321(14) -0.0021(12) 0.0054(12) 0.0062(14)
C41 0.0520(19) 0.0289(15) 0.0258(12) -0.0017(11) 0.0071(11) 0.0016(13)
C42 0.058(2) 0.0388(17) 0.0381(15) -0.0083(13) 0.0033(13) 0.0008(15)
C43 0.079(3) 0.045(2) 0.0425(17) -0.0018(14) -0.0002(16) 0.0010(18)
C44 0.101(4) 0.060(3) 0.053(2) 0.0087(18) -0.012(2) 0.004(2)
C45 0.114(5) 0.070(3) 0.070(3) 0.017(2) -0.002(3) -0.027(3)
C46 0.058(2) 0.0470(19) 0.0365(15) -0.0083(13) 0.0018(13) 0.0024(16)
C47 0.058(2) 0.0432(19) 0.0492(18) -0.0033(15) 0.0014(15) -0.0017(16)
C48 0.127(5) 0.057(3) 0.060(2) 0.009(2) 0.014(2) 0.001(3)
C49 0.126(4) 0.042(2) 0.053(2) -0.0089(17) 0.000(2) -0.009(2)
C50 0.050(2) 0.0454(19) 0.0570(19) -0.0123(15) 0.0066(15) 0.0038(16)
C51 0.057(3) 0.047(2) 0.077(3) -0.0108(19) -0.0046(18) 0.0040(18)
C52 0.054(3) 0.067(3) 0.140(4) -0.029(3) 0.002(3) 0.002(2)
C53 0.105(5) 0.093(4) 0.088(3) 0.011(3) -0.043(3) -0.010(3)
Cl1S 0.175(2) 0.1112(13) 0.0991(10) -0.0160(9) 0.0014(10) -0.0331(12)
Cl2S 0.0899(13) 0.1498(16) 0.1595(16) 0.0046(13) 0.0184(10) -0.0038(11)
C1S 0.083(4) 0.099(4) 0.121(4) -0.014(3) -0.015(3) 0.004(3)

loop_
_atom_type_symbol
_atom_type_description
_atom_type_scat_dispersion_real
_atom_type_scat_dispersion_imag
_atom_type_scat_source
C C 0.0181 0.0091 'International Tables Vol C Tables 4.2.6.8 and 6.1.1.4'
H H 0.0000 0.0000 'International Tables Vol C Tables 4.2.6.8 and 6.1.1.4'
Si Si 0.2541 0.3302 'International Tables Vol C Tables 4.2.6.8 and 6.1.1.4'
Cl Cl 0.3639 0.7018 'International Tables Vol C Tables 4.2.6.8 and 6.1.1.4'

loop_
_geom_angle_atom_site_label_1
_geom_angle_atom_site_label_2
_geom_angle_atom_site_label_3
_geom_angle
_geom_angle_site_symmetry_1
_geom_angle_site_symmetry_3
_geom_angle_publ_flag
C14B Si1 C1 114.6(6) . . ?
C14B Si1 C11 120.1(8) . . ?
C1 Si1 C11 109.42(17) . . ?
C1 Si1 C17A 109.1(2) . . ?
C11 Si1 C17A 115.0(3) . . ?
C1 Si1 C14A 103.8(3) . . ?
C11 Si1 C14A 108.8(3) . . ?
C17A Si1 C14A 110.2(4) . . ?
C14B Si1 C17B 109.6(10) . . ?
C1 Si1 C17B 98.5(5) . . ?
C11 Si1 C17B 101.5(6) . . ?
C9 Si2 C50 110.18(15) . . ?
C9 Si2 C42 107.79(14) . . ?
C50 Si2 C42 109.85(16) . . ?
C9 Si2 C46 103.03(14) . . ?
C50 Si2 C46 112.69(17) . . ?
C42 Si2 C46 113.00(15) . . ?
C2 C1 Si1 175.2(3) . . ?
C1 C2 C3 178.9(3) . . ?
C4 C3 C5 118.8(3) . 3_666 ?
C4 C3 C2 120.6(3) . . ?
C5 C3 C2 120.6(2) 3_666 . ?
C3 C4 C5 121.9(3) . . ?
C4 C5 C3 119.3(2) . 3_666 ?
C4 C5 C6 119.4(3) . . ?
C3 C5 C6 121.3(2) 3_666 . ?
C7 C6 C5 176.9(3) . . ?
C6 C7 C20 176.3(3) . . ?
C9 C8 C31 176.7(3) . . ?
C8 C9 Si2 172.3(3) . . ?
C13 C11 C12 109.2(5) . . ?
C13 C11 Si1 113.8(3) . . ?
C12 C11 Si1 113.9(4) . . ?
C16A C14A C15A 110.8(10) . . ?
C16A C14A Si1 114.0(7) . . ?
C15A C14A Si1 111.2(7) . . ?
C15B C14B C16B 113(2) . . ?
C15B C14B Si1 115(2) . . ?
C16B C14B Si1 115.2(17) . . ?
C19A C17A C18A 112.0(14) . . ?
C19A C17A Si1 114.4(6) . . ?
C18A C17A Si1 114.5(13) . . ?
C18B C17B C19B 108(3) . . ?
C18B C17B Si1 110(4) . . ?
C19B C17B Si1 107.9(14) . . ?
C21 C20 C41 121.6(3) . . ?
C21 C20 C7 119.2(3) . . ?
C41 C20 C7 119.1(3) . . ?
C22 C21 C20 122.4(3) . . ?
C22 C21 C30 118.2(3) . . ?
C20 C21 C30 119.4(3) . . ?
C23 C22 C21 122.7(3) . . ?
C22 C23 C24 122.5(3) . . ?
C22 C23 C28 118.9(3) . . ?
C24 C23 C28 118.6(3) . . ?
C25 C24 C23 120.6(3) . . ?
C24 C25 C26 121.1(3) . . ?
C27 C26 C25 120.4(4) . . ?
C26 C27 C28 121.5(3) . . ?
C29 C28 C27 123.1(3) . . ?
C29 C28 C23 119.0(3) . . ?
C27 C28 C23 117.9(3) . . ?
C28 C29 C30 122.3(3) . . ?
C29 C30 C31 121.9(3) . . ?
C29 C30 C21 118.8(3) . . ?
C31 C30 C21 119.3(3) . . ?
C30 C31 C32 121.2(3) . . ?
C30 C31 C8 118.1(3) . . ?
C32 C31 C8 120.7(3) . . ?
C33 C32 C31 121.9(3) . . ?
C33 C32 C41 118.6(3) . . ?
C31 C32 C41 119.5(3) . . ?
C34 C33 C32 121.9(3) . . ?
C33 C34 C35 122.2(3) . . ?
C33 C34 C39 119.6(3) . . ?
C35 C34 C39 118.2(3) . . ?
C36 C35 C34 120.6(3) . . ?
C35 C36 C37 120.9(3) . . ?
C38 C37 C36 120.9(3) . . ?
C37 C38 C39 120.7(3) . . ?
C40 C39 C38 122.2(3) . . ?
C40 C39 C34 119.1(3) . . ?
C38 C39 C34 118.6(3) . . ?
C39 C40 C41 122.2(3) . . ?
C40 C41 C20 122.4(3) . . ?
C40 C41 C32 118.6(3) . . ?
C20 C41 C32 119.0(3) . . ?
C43 C42 Si2 118.1(2) . . ?
C44 C43 C45 110.8(3) . . ?
C44 C43 C42 111.1(3) . . ?
C45 C43 C42 111.4(4) . . ?
C47 C46 Si2 119.9(2) . . ?
C49 C47 C48 109.8(3) . . ?
C49 C47 C46 110.9(3) . . ?
C48 C47 C46 110.9(3) . . ?
C51 C50 Si2 119.8(3) . . ?
C53 C51 C52 111.8(4) . . ?
C53 C51 C50 112.7(4) . . ?
C52 C51 C50 109.7(4) . . ?
Cl2S C1S Cl1S 115.6(4) . . ?

loop_
_geom_bond_atom_site_label_1
_geom_bond_atom_site_label_2
_geom_bond_distance
_geom_bond_site_symmetry_2
_geom_bond_publ_flag
Si1 C14B 1.830(13) . ?
Si1 C1 1.845(3) . ?
Si1 C11 1.868(4) . ?
Si1 C17A 1.873(6) . ?
Si1 C14A 1.902(7) . ?
Si1 C17B 1.923(13) . ?
Si2 C9 1.842(3) . ?
Si2 C50 1.875(4) . ?
Si2 C42 1.878(3) . ?
Si2 C46 1.885(3) . ?
C1 C2 1.198(4) . ?
C2 C3 1.435(4) . ?
C3 C4 1.389(4) . ?
C3 C5 1.414(4) 3_666 ?
C4 C5 1.394(4) . ?
C5 C6 1.436(4) . ?
C6 C7 1.185(4) . ?
C7 C20 1.439(4) . ?
C8 C9 1.210(4) . ?
C8 C31 1.429(4) . ?
C11 C13 1.504(7) . ?
C11 C12 1.508(7) . ?
C14A C16A 1.532(8) . ?
C14A C15A 1.551(10) . ?
C14B C15B 1.501(15) . ?
C14B C16B 1.522(14) . ?
C17A C19A 1.513(9) . ?
C17A C18A 1.526(9) . ?
C17B C18B 1.522(14) . ?
C17B C19B 1.544(15) . ?
C20 C21 1.412(4) . ?
C20 C41 1.416(4) . ?
C21 C22 1.409(4) . ?
C21 C30 1.444(4) . ?
C22 C23 1.384(5) . ?
C23 C24 1.431(4) . ?
C23 C28 1.447(4) . ?
C24 C25 1.355(5) . ?
C25 C26 1.419(5) . ?
C26 C27 1.351(5) . ?
C27 C28 1.429(5) . ?
C28 C29 1.387(4) . ?
C29 C30 1.409(4) . ?
C30 C31 1.418(4) . ?
C31 C32 1.418(4) . ?
C32 C33 1.413(4) . ?
C32 C41 1.448(4) . ?
C33 C34 1.382(4) . ?
C34 C35 1.440(4) . ?
C34 C39 1.444(4) . ?
C35 C36 1.354(5) . ?
C36 C37 1.425(5) . ?
C37 C38 1.349(5) . ?
C38 C39 1.438(5) . ?
C39 C40 1.382(4) . ?
C40 C41 1.409(4) . ?
C42 C43 1.546(5) . ?
C43 C44 1.521(5) . ?
C43 C45 1.526(6) . ?
C46 C47 1.528(5) . ?
C47 C49 1.502(5) . ?
C47 C48 1.523(5) . ?
C50 C51 1.542(5) . ?
C51 C53 1.502(6) . ?
C51 C52 1.534(6) . ?
Cl1S C1S 1.712(6) . ?
Cl2S C1S 1.700(6) . ?

loop_
_geom_torsion_atom_site_label_1
_geom_torsion_atom_site_label_2
_geom_torsion_atom_site_label_3
_geom_torsion_atom_site_label_4
_geom_torsion
_geom_torsion_site_symmetry_1
_geom_torsion_site_symmetry_2
_geom_torsion_site_symmetry_3
_geom_torsion_site_symmetry_4
_geom_torsion_publ_flag
C5 C3 C4 C5 -0.9(5) 3_666 . . . ?
C2 C3 C4 C5 179.7(3) . . . . ?
C3 C4 C5 C3 1.0(5) . . . 3_666 ?
C3 C4 C5 C6 179.8(3) . . . . ?
C14B Si1 C11 C13 169.6(9) . . . . ?
C1 Si1 C11 C13 -54.7(4) . . . . ?
C17A Si1 C11 C13 68.4(5) . . . . ?
C14A Si1 C11 C13 -167.5(4) . . . . ?
C17B Si1 C11 C13 48.7(7) . . . . ?
C14B Si1 C11 C12 -64.4(10) . . . . ?
C1 Si1 C11 C12 71.3(4) . . . . ?
C17A Si1 C11 C12 -165.6(5) . . . . ?
C14A Si1 C11 C12 -41.5(5) . . . . ?
C17B Si1 C11 C12 174.7(6) . . . . ?
C1 Si1 C14A C16A -175.1(8) . . . . ?
C11 Si1 C14A C16A -58.6(9) . . . . ?
C17A Si1 C14A C16A 68.3(9) . . . . ?
C1 Si1 C14A C15A 58.9(7) . . . . ?
C11 Si1 C14A C15A 175.3(7) . . . . ?
C17A Si1 C14A C15A -57.8(8) . . . . ?
C1 Si1 C14B C15B -36(3) . . . . ?
C11 Si1 C14B C15B 98(2) . . . . ?
C17B Si1 C14B C15B -145(3) . . . . ?
C1 Si1 C14B C16B -169.0(17) . . . . ?
C11 Si1 C14B C16B -36(2) . . . . ?
C17B Si1 C14B C16B 81(2) . . . . ?
C1 Si1 C17A C19A 27.3(10) . . . . ?
C11 Si1 C17A C19A -96.0(8) . . . . ?
C14A Si1 C17A C19A 140.7(9) . . . . ?
C1 Si1 C17A C18A 158.6(13) . . . . ?
C11 Si1 C17A C18A 35.3(14) . . . . ?
C14A Si1 C17A C18A -88.1(14) . . . . ?
C14B Si1 C17B C18B -67(3) . . . . ?
C1 Si1 C17B C18B 173(3) . . . . ?
C11 Si1 C17B C18B 61(3) . . . . ?
C14B Si1 C17B C19B 50.0(17) . . . . ?
C1 Si1 C17B C19B -70.0(15) . . . . ?
C11 Si1 C17B C19B 178.1(14) . . . . ?
C41 C20 C21 C22 176.9(3) . . . . ?
C7 C20 C21 C22 -6.7(4) . . . . ?
C41 C20 C21 C30 -2.9(4) . . . . ?
C7 C20 C21 C30 173.5(3) . . . . ?
C20 C21 C22 C23 179.3(3) . . . . ?
C30 C21 C22 C23 -0.9(4) . . . . ?
C21 C22 C23 C24 179.7(3) . . . . ?
C21 C22 C23 C28 -0.1(5) . . . . ?
C22 C23 C24 C25 -178.8(3) . . . . ?
C28 C23 C24 C25 1.0(5) . . . . ?
C23 C24 C25 C26 -0.3(5) . . . . ?
C24 C25 C26 C27 -0.3(5) . . . . ?
C25 C26 C27 C28 0.4(5) . . . . ?
C26 C27 C28 C29 178.6(3) . . . . ?
C26 C27 C28 C23 0.3(5) . . . . ?
C22 C23 C28 C29 0.5(4) . . . . ?
C24 C23 C28 C29 -179.3(3) . . . . ?
C22 C23 C28 C27 178.9(3) . . . . ?
C24 C23 C28 C27 -0.9(4) . . . . ?
C27 C28 C29 C30 -178.2(3) . . . . ?
C23 C28 C29 C30 0.1(4) . . . . ?
C28 C29 C30 C31 177.9(3) . . . . ?
C28 C29 C30 C21 -1.0(4) . . . . ?
C22 C21 C30 C29 1.4(4) . . . . ?
C20 C21 C30 C29 -178.8(3) . . . . ?
C22 C21 C30 C31 -177.5(3) . . . . ?
C20 C21 C30 C31 2.3(4) . . . . ?
C29 C30 C31 C32 -179.5(3) . . . . ?
C21 C30 C31 C32 -0.6(4) . . . . ?
C29 C30 C31 C8 1.7(4) . . . . ?
C21 C30 C31 C8 -179.4(3) . . . . ?
C30 C31 C32 C33 -178.4(3) . . . . ?
C8 C31 C32 C33 0.3(4) . . . . ?
C30 C31 C32 C41 -0.5(4) . . . . ?
C8 C31 C32 C41 178.2(3) . . . . ?
C31 C32 C33 C34 177.5(3) . . . . ?
C41 C32 C33 C34 -0.4(4) . . . . ?
C32 C33 C34 C35 -178.3(3) . . . . ?
C32 C33 C34 C39 0.8(4) . . . . ?
C33 C34 C35 C36 178.3(3) . . . . ?
C39 C34 C35 C36 -0.7(4) . . . . ?
C34 C35 C36 C37 0.3(5) . . . . ?
C35 C36 C37 C38 0.6(5) . . . . ?
C36 C37 C38 C39 -1.0(5) . . . . ?
C37 C38 C39 C40 -177.9(3) . . . . ?
C37 C38 C39 C34 0.5(5) . . . . ?
C33 C34 C39 C40 -0.3(4) . . . . ?
C35 C34 C39 C40 178.8(3) . . . . ?
C33 C34 C39 C38 -178.7(3) . . . . ?
C35 C34 C39 C38 0.3(4) . . . . ?
C38 C39 C40 C41 177.9(3) . . . . ?
C34 C39 C40 C41 -0.6(4) . . . . ?
C39 C40 C41 C20 -177.4(3) . . . . ?
C39 C40 C41 C32 0.9(4) . . . . ?
C21 C20 C41 C40 -179.9(3) . . . . ?
C7 C20 C41 C40 3.6(4) . . . . ?
C21 C20 C41 C32 1.8(4) . . . . ?
C7 C20 C41 C32 -174.6(3) . . . . ?
C33 C32 C41 C40 -0.4(4) . . . . ?
C31 C32 C41 C40 -178.4(3) . . . . ?
C33 C32 C41 C20 177.9(3) . . . . ?
C31 C32 C41 C20 -0.1(4) . . . . ?
C9 Si2 C42 C43 30.8(3) . . . . ?
C50 Si2 C42 C43 -89.2(3) . . . . ?
C46 Si2 C42 C43 144.0(3) . . . . ?
Si2 C42 C43 C44 -173.6(3) . . . . ?
Si2 C42 C43 C45 62.2(4) . . . . ?
C9 Si2 C46 C47 -166.2(3) . . . . ?
C50 Si2 C46 C47 -47.5(3) . . . . ?
C42 Si2 C46 C47 77.8(3) . . . . ?
Si2 C46 C47 C49 -62.2(4) . . . . ?
Si2 C46 C47 C48 175.6(3) . . . . ?
C9 Si2 C50 C51 38.4(3) . . . . ?
C42 Si2 C50 C51 157.0(3) . . . . ?
C46 Si2 C50 C51 -76.0(3) . . . . ?
Si2 C50 C51 C53 63.7(5) . . . . ?
Si2 C50 C51 C52 -170.9(3) . . . . ?
